data_2108822
loop_
_publ_author_name
'Konieczny, Krzysztof A.'
'Bakowicz, Julia'
'Paliwoda, Damian'
'Warren, Mark R.'
'Ciesielski, Arkadiusz'
'Cyra\'nski, Micha\/l K.'
'Turowska-Tyrk, Ilona'

_publ_section_title
;
 Structural reasons for the formation of multicomponent products and the
 influence of high pressure
;
_journal_issue 3
_journal_name_full 'Acta Crystallographica Section B'
_journal_page_first
;
;
_journal_paper_doi 10.1107/S2052520621004492
_journal_volume 77
_journal_year 2021
_chemical_absolute_configuration syn
_chemical_formula_sum 'C31 H39 N O3'
_chemical_formula_weight 473.63
_space_group_crystal_system orthorhombic
_space_group_IT_number 19
_space_group_name_Hall 'P 2ac 2ab'
_space_group_name_H-M_alt 'P 21 21 21'
_atom_sites_solution_hydrogens geom
_atom_sites_solution_primary isomor
_audit_creation_method SHELXL-2014/7
_cell_angle_alpha 90
_cell_angle_beta 90
_cell_angle_gamma 90
_cell_formula_units_Z 4
_cell_length_a 5.9717(12)
_cell_length_b 13.299(5)
_cell_length_c 31.81(3)
_cell_measurement_pressure 1000000
_cell_measurement_reflns_used 806
_cell_measurement_temperature 299(2)
_cell_measurement_theta_max 21.7110
_cell_measurement_theta_min 5.6010
_cell_volume 2526(3)
_computing_cell_refinement 'CrysAlisPro (Rigaku OD, 2015)'
_computing_data_collection 'CrysAlisPro (Agilent Technologies, 2014)'
_computing_data_reduction 'CrysAlisPro (Rigaku OD, 2015)'
_computing_molecular_graphics 'ORTEP-3 for Windows (Farrugia, 2012)'
_computing_publication_material 'SHELXL 2014/7 (Sheldrick, 2015)'
_computing_structure_refinement 'SHELXL 2014/7 (Sheldrick, 2015)'
_computing_structure_solution 'SHELXT 2014/5 (Sheldrick, 2014)'
_diffrn_ambient_pressure 1000000
_diffrn_ambient_temperature 299(2)
_diffrn_detector_area_resol_mean 15.9718
_diffrn_measured_fraction_theta_full 0.440
_diffrn_measured_fraction_theta_max 0.440
_diffrn_measurement_device_type 'KM4 with Eos CCD'
_diffrn_measurement_method '\f- and \w scans'
_diffrn_radiation_monochromator graphite
_diffrn_radiation_source 'fine-focus sealed tube'
_diffrn_radiation_type MoK\a
_diffrn_radiation_wavelength 0.71073
_diffrn_reflns_av_R_equivalents 0.0998
_diffrn_reflns_av_unetI/netI 0.1998
_diffrn_reflns_Laue_measured_fraction_full 0.440
_diffrn_reflns_Laue_measured_fraction_max 0.440
_diffrn_reflns_limit_h_max 6
_diffrn_reflns_limit_h_min -6
_diffrn_reflns_limit_k_max 14
_diffrn_reflns_limit_k_min -11
_diffrn_reflns_limit_l_max 22
_diffrn_reflns_limit_l_min -20
_diffrn_reflns_number 4915
_diffrn_reflns_point_group_measured_fraction_full 0.448
_diffrn_reflns_point_group_measured_fraction_max 0.448
_diffrn_reflns_theta_full 24.664
_diffrn_reflns_theta_max 24.664
_diffrn_reflns_theta_min 5.599
_exptl_absorpt_coefficient_mu 0.079
_exptl_absorpt_correction_T_max 1.000
_exptl_absorpt_correction_T_min 0.27190
_exptl_absorpt_correction_type multi-scan
_exptl_absorpt_process_details 'Scale3 AbsPack (Rigaku OD, 2015)'
_exptl_crystal_colour colourless
_exptl_crystal_density_diffrn 1.245
_exptl_crystal_description block
_exptl_crystal_F_000 1024
_exptl_crystal_size_max 0.180
_exptl_crystal_size_mid 0.100
_exptl_crystal_size_min 0.080
_refine_diff_density_max 0.154
_refine_diff_density_min -0.159
_refine_diff_density_rms 0.039
_refine_ls_abs_structure_details
;
The absolute configuration was assigned to agree with that of its
precursor (S)-(-)-1-phenylethaneamine at the chiral centre C25.
;
_refine_ls_abs_structure_Flack 0.8(10)
_refine_ls_extinction_method none
_refine_ls_goodness_of_fit_ref 1.015
_refine_ls_hydrogen_treatment constr
_refine_ls_matrix_type full
_refine_ls_number_parameters 192
_refine_ls_number_reflns 1901
_refine_ls_number_restraints 65
_refine_ls_restrained_S_all 1.005
_refine_ls_R_factor_all 0.2206
_refine_ls_R_factor_gt 0.0877
_refine_ls_shift/su_max 0.000
_refine_ls_shift/su_mean 0.000
_refine_ls_structure_factor_coef Fsqd
_refine_ls_weighting_details 'w=1/[\s^2^(Fo^2^)+(0.0814P)^2^] where P=(Fo^2^+2Fc^2^)/3'
_refine_ls_weighting_scheme calc
_refine_ls_wR_factor_gt 0.1662
_refine_ls_wR_factor_ref 0.2473
_reflns_Friedel_coverage 0.742
_reflns_Friedel_fraction_full 0.459
_reflns_Friedel_fraction_max 0.459
_reflns_number_gt 778
_reflns_number_total 1901
_reflns_threshold_expression 'I > 2\s(I)'
_cod_data_source_file eb5068sup1.cif
_cod_data_source_block 270minUV_1GPa
_cod_database_code 2108822
_shelx_shelxl_version_number 2014/7
_shelx_space_group_comment
;
The symmetry employed for this shelxl refinement is uniquely defined
by the following loop, which should always be used as a source of
symmetry information in preference to the above space-group names.
They are only intended as comments.
;
_shelx_estimated_absorpt_t_min 0.986
_shelx_estimated_absorpt_t_max 0.994

loop_
_space_group_symop_operation_xyz
'x, y, z'
'-x+1/2, -y, z+1/2'
'-x, y+1/2, -z+1/2'
'x+1/2, -y+1/2, -z'

loop_
_atom_site_label
_atom_site_type_symbol
_atom_site_fract_x
_atom_site_fract_y
_atom_site_fract_z
_atom_site_U_iso_or_equiv
_atom_site_adp_type
_atom_site_occupancy
_atom_site_site_symmetry_order
_atom_site_calc_flag
_atom_site_refinement_flags_posn
_atom_site_refinement_flags_adp
_atom_site_refinement_flags_occupancy
_atom_site_disorder_assembly
_atom_site_disorder_group
O2 O 0.3842(15) 0.6234(8) 0.4827(5) 0.072(6) Uani 1 1 d . . . . .
O3 O 0.6931(16) 0.6128(8) 0.4443(6) 0.094(7) Uani 1 1 d . . . . .
N1 N 0.9553(17) 0.6719(9) 0.5106(7) 0.076(9) Uani 1 1 d . . . . .
H1A H 0.9766 0.7377 0.5137 0.091 Uiso 1 1 calc R U . . .
H1B H 0.8381 0.6614 0.4939 0.091 Uiso 1 1 calc R U . . .
H1C H 1.0768 0.6443 0.4992 0.091 Uiso 1 1 calc R U . . .
C1 C 0.179(2) 0.2566(11) 0.3094(7) 0.057(4) Uiso 1 1 d D . . . .
C2 C 0.097(2) 0.3181(10) 0.2784(8) 0.053(4) Uiso 1 1 d D . . . .
C3 C 0.160(2) 0.3028(11) 0.2367(8) 0.058(3) Uiso 1 1 d . U . . .
H3 H 0.1041 0.3462 0.2164 0.069 Uiso 1 1 calc R U . . .
C4 C 0.304(2) 0.2254(11) 0.2239(9) 0.062(4) Uiso 1 1 d . . . . .
C5 C 0.380(2) 0.1675(11) 0.2594(8) 0.058(3) Uiso 1 1 d D U . . .
H5 H 0.4816 0.1167 0.2530 0.069 Uiso 1 1 calc R U . . .
C6 C 0.327(2) 0.1755(11) 0.3002(7) 0.064(5) Uiso 1 1 d D . . . .
C8 C 0.207(2) 0.3482(12) 0.3810(8) 0.065(2) Uiso 1 1 d D U . . .
C9 C 0.100(2) 0.3833(11) 0.4163(7) 0.065(2) Uiso 1 1 d D U . . .
H9 H -0.0356 0.3551 0.4245 0.078 Uiso 1 1 calc R U . . .
C10 C 0.192(2) 0.4595(11) 0.4395(8) 0.065(2) Uiso 1 1 d . U . . .
H10 H 0.1170 0.4848 0.4628 0.078 Uiso 1 1 calc R U . . .
C11 C 0.400(2) 0.4989(11) 0.4281(8) 0.065(2) Uiso 1 1 d . U . . .
C12 C 0.513(2) 0.4604(12) 0.3937(8) 0.065(2) Uiso 1 1 d . U . . .
H12 H 0.6547 0.4847 0.3870 0.078 Uiso 1 1 calc R U . . .
C13 C 0.418(2) 0.3864(12) 0.3691(7) 0.065(2) Uiso 1 1 d D U . . .
H13 H 0.4909 0.3624 0.3453 0.078 Uiso 1 1 calc R U . . .
C14 C 0.500(3) 0.5840(13) 0.4558(9) 0.065(5) Uiso 1 1 d . . . . .
C15 C -0.055(2) 0.4064(10) 0.2910(8) 0.079(10) Uani 1 1 d . . . . .
H15 H -0.0796 0.4009 0.3213 0.095 Uiso 1 1 calc R U . . .
C16 C -0.2818(19) 0.4024(12) 0.2705(8) 0.069(5) Uiso 1 1 d . . . . .
H16A H -0.3494 0.3381 0.2759 0.104 Uiso 1 1 calc R U . . .
H16B H -0.3749 0.4546 0.2818 0.104 Uiso 1 1 calc R U . . .
H16C H -0.2659 0.4118 0.2407 0.104 Uiso 1 1 calc R U . . .
C17 C 0.060(2) 0.5057(11) 0.2836(8) 0.074(5) Uiso 1 1 d . . . . .
H17A H 0.2035 0.5054 0.2971 0.111 Uiso 1 1 calc R U . . .
H17B H 0.0788 0.5160 0.2539 0.111 Uiso 1 1 calc R U . . .
H17C H -0.0301 0.5589 0.2950 0.111 Uiso 1 1 calc R U . . .
C18 C 0.368(2) 0.2043(13) 0.1814(9) 0.075(5) Uiso 1 1 d . . . . .
H18 H 0.3550 0.1311 0.1786 0.090 Uiso 1 1 calc R U . . .
C19 C 0.213(2) 0.2478(15) 0.1465(9) 0.102(7) Uiso 1 1 d . . . . .
H19A H 0.2706 0.2294 0.1194 0.153 Uiso 1 1 calc R U . . .
H19B H 0.0646 0.2212 0.1497 0.153 Uiso 1 1 calc R U . . .
H19C H 0.2084 0.3198 0.1488 0.153 Uiso 1 1 calc R U . . .
C20 C 0.613(2) 0.2277(13) 0.1721(9) 0.096(6) Uiso 1 1 d . . . . .
H20A H 0.6458 0.2121 0.1433 0.143 Uiso 1 1 calc R U . . .
H20B H 0.6415 0.2978 0.1771 0.143 Uiso 1 1 calc R U . . .
H20C H 0.7073 0.1880 0.1902 0.143 Uiso 1 1 calc R U . . .
C24 C 0.687(2) 0.6678(12) 0.5689(8) 0.083(6) Uiso 1 1 d . . . . .
H24A H 0.6943 0.7399 0.5688 0.125 Uiso 1 1 calc R U . . .
H24B H 0.5689 0.6458 0.5506 0.125 Uiso 1 1 calc R U . . .
H24C H 0.6590 0.6445 0.5969 0.125 Uiso 1 1 calc R U . . .
C25 C 0.911(3) 0.6247(16) 0.5533(11) 0.086(6) Uiso 1 1 d . . . . .
H25 H 1.0278 0.6494 0.5724 0.103 Uiso 1 1 calc R U . . .
C26 C 0.936(2) 0.5121(11) 0.5510(9) 0.070(5) Uiso 1 1 d . . . . .
C27 C 0.760(2) 0.4537(14) 0.5353(9) 0.082(6) Uiso 1 1 d . . . . .
H27 H 0.6287 0.4835 0.5256 0.099 Uiso 1 1 calc R U . . .
C28 C 0.786(2) 0.3501(14) 0.5346(9) 0.080(6) Uiso 1 1 d . . . . .
H28 H 0.6652 0.3098 0.5274 0.097 Uiso 1 1 calc R U . . .
C29 C 0.983(3) 0.3067(15) 0.5442(9) 0.095(6) Uiso 1 1 d . . . . .
H29 H 0.9997 0.2372 0.5424 0.114 Uiso 1 1 calc R U . . .
C30 C 1.154(3) 0.3637(15) 0.5561(10) 0.097(6) Uiso 1 1 d . . . . .
H30 H 1.2909 0.3330 0.5620 0.117 Uiso 1 1 calc R U . . .
C31 C 1.137(2) 0.4677(13) 0.5603(9) 0.083(6) Uiso 1 1 d . . . . .
H31 H 1.2584 0.5060 0.5691 0.099 Uiso 1 1 calc R U . . .
O1 O -0.066(3) 0.2249(13) 0.3681(7) 0.103(8) Uani 0.87(2) 1 d D U P A 1
C7 C 0.098(3) 0.2700(15) 0.3545(7) 0.083(9) Uani 0.87(2) 1 d D U P A 1
C21 C 0.408(2) 0.1038(15) 0.3343(8) 0.070(7) Uani 0.87(2) 1 d D U P A 1
H21 H 0.4369 0.1440 0.3595 0.083 Uiso 0.87(2) 1 calc R U P A 1
C22 C 0.230(3) 0.0275(15) 0.3456(10) 0.099(8) Uiso 0.87(2) 1 d D U P A 1
H22A H 0.2862 -0.0164 0.3671 0.148 Uiso 0.87(2) 1 calc R U P A 1
H22B H 0.0992 0.0617 0.3557 0.148 Uiso 0.87(2) 1 calc R U P A 1
H22C H 0.1921 -0.0112 0.3211 0.148 Uiso 0.87(2) 1 calc R U P A 1
C23 C 0.626(3) 0.0507(15) 0.3227(10) 0.085(8) Uiso 0.87(2) 1 d D U P A 1
H23A H 0.7371 0.0999 0.3156 0.127 Uiso 0.87(2) 1 calc R U P A 1
H23B H 0.6766 0.0115 0.3461 0.127 Uiso 0.87(2) 1 calc R U P A 1
H23C H 0.6005 0.0074 0.2990 0.127 Uiso 0.87(2) 1 calc R U P A 1
O1D O -0.134(7) 0.262(7) 0.359(3) 0.098(18) Uiso 0.13(2) 1 d D U P A 2
C7D C 0.108(7) 0.258(3) 0.3570(9) 0.082(17) Uiso 0.13(2) 1 d D U P A 2
C21D C 0.411(13) 0.134(6) 0.3424(12) 0.075(17) Uiso 0.13(2) 1 d D U P A 2
H21D H 0.5324 0.1786 0.3513 0.090 Uiso 0.13(2) 1 calc R U P A 2
C22D C 0.212(13) 0.158(4) 0.3708(19) 0.082(16) Uiso 0.13(2) 1 d D U P A 2
H22D H 0.1009 0.1053 0.3690 0.098 Uiso 0.13(2) 1 calc R U P A 2
H22E H 0.2611 0.1633 0.3998 0.098 Uiso 0.13(2) 1 calc R U P A 2
C23D C 0.51(2) 0.031(6) 0.341(3) 0.09(3) Uiso 0.13(2) 1 d D U P A 2
H23E H 0.6311 0.0293 0.3218 0.133 Uiso 0.13(2) 1 calc R U P A 2
H23D H 0.5606 0.0129 0.3688 0.133 Uiso 0.13(2) 1 calc R U P A 2
H23F H 0.3956 -0.0162 0.3324 0.133 Uiso 0.13(2) 1 calc R U P A 2

loop_
_atom_site_aniso_label
_atom_site_aniso_U_11
_atom_site_aniso_U_22
_atom_site_aniso_U_33
_atom_site_aniso_U_23
_atom_site_aniso_U_13
_atom_site_aniso_U_12
O2 0.067(6) 0.069(9) 0.08(2) -0.016(7) -0.004(8) -0.002(5)
O3 0.079(6) 0.092(10) 0.11(2) -0.005(9) 0.008(9) -0.027(6)
N1 0.054(6) 0.050(10) 0.12(3) -0.010(9) -0.023(10) -0.005(6)
C15 0.065(7) 0.033(11) 0.14(4) 0.000(10) -0.017(11) -0.013(7)
O1 0.108(9) 0.106(13) 0.09(2) -0.041(11) 0.031(12) -0.042(10)
C7 0.066(10) 0.098(15) 0.08(3) -0.026(14) 0.005(14) -0.005(11)
C21 0.064(9) 0.063(12) 0.081(19) 0.021(11) -0.015(11) -0.001(9)

loop_
_atom_type_symbol
_atom_type_description
_atom_type_scat_dispersion_real
_atom_type_scat_dispersion_imag
_atom_type_scat_source
C C 0.0033 0.0016 'International Tables Vol C Tables 4.2.6.8 and 6.1.1.4'
H H 0.0000 0.0000 'International Tables Vol C Tables 4.2.6.8 and 6.1.1.4'
N N 0.0061 0.0033 'International Tables Vol C Tables 4.2.6.8 and 6.1.1.4'
O O 0.0106 0.0060 'International Tables Vol C Tables 4.2.6.8 and 6.1.1.4'

loop_
_geom_angle_atom_site_label_1
_geom_angle_atom_site_label_2
_geom_angle_atom_site_label_3
_geom_angle
_geom_angle_site_symmetry_1
_geom_angle_site_symmetry_3
_geom_angle_publ_flag
C25 N1 H1A 109.5 . . ?
C25 N1 H1B 109.5 . . ?
H1A N1 H1B 109.5 . . ?
C25 N1 H1C 109.5 . . ?
H1A N1 H1C 109.5 . . ?
H1B N1 H1C 109.5 . . ?
C2 C1 C6 121.8(18) . . ?
C2 C1 C7 119.5(15) . . ?
C6 C1 C7 118.5(16) . . ?
C2 C1 C7D 126(2) . . ?
C6 C1 C7D 112(2) . . ?
C1 C2 C3 119.9(16) . . ?
C1 C2 C15 118.8(19) . . ?
C3 C2 C15 121.3(17) . . ?
C2 C3 C4 123(2) . . ?
C2 C3 H3 118.3 . . ?
C4 C3 H3 118.3 . . ?
C3 C4 C18 126(2) . . ?
C3 C4 C5 111(2) . . ?
C18 C4 C5 123.4(16) . . ?
C6 C5 C4 130.0(18) . . ?
C6 C5 H5 115.0 . . ?
C4 C5 H5 115.0 . . ?
C5 C6 C1 113.8(16) . . ?
C5 C6 C21 124.4(17) . . ?
C1 C6 C21 121.7(19) . . ?
C5 C6 C21D 138(2) . . ?
C1 C6 C21D 107(2) . . ?
C9 C8 C13 120.7(16) . . ?
C9 C8 C7 119.8(13) . . ?
C13 C8 C7 119.4(18) . . ?
C9 C8 C7D 119.5(17) . . ?
C13 C8 C7D 119(2) . . ?
C10 C9 C8 120.4(14) . . ?
C10 C9 H9 119.8 . . ?
C8 C9 H9 119.8 . . ?
C9 C10 C11 119.7(19) . . ?
C9 C10 H10 120.2 . . ?
C11 C10 H10 120.2 . . ?
C12 C11 C10 119.9(17) . . ?
C12 C11 C14 122.2(14) . . ?
C10 C11 C14 118(2) . . ?
C13 C12 C11 120.9(14) . . ?
C13 C12 H12 119.6 . . ?
C11 C12 H12 119.6 . . ?
C12 C13 C8 118.2(19) . . ?
C12 C13 H13 120.9 . . ?
C8 C13 H13 120.9 . . ?
O2 C14 O3 126.1(19) . . ?
O2 C14 C11 119.6(14) . . ?
O3 C14 C11 114(2) . . ?
C16 C15 C17 111.9(14) . . ?
C16 C15 C2 113.0(14) . . ?
C17 C15 C2 111.3(11) . . ?
C16 C15 H15 106.7 . . ?
C17 C15 H15 106.7 . . ?
C2 C15 H15 106.7 . . ?
C15 C16 H16A 109.5 . . ?
C15 C16 H16B 109.5 . . ?
H16A C16 H16B 109.5 . . ?
C15 C16 H16C 109.5 . . ?
H16A C16 H16C 109.5 . . ?
H16B C16 H16C 109.5 . . ?
C15 C17 H17A 109.5 . . ?
C15 C17 H17B 109.5 . . ?
H17A C17 H17B 109.5 . . ?
C15 C17 H17C 109.5 . . ?
H17A C17 H17C 109.5 . . ?
H17B C17 H17C 109.5 . . ?
C4 C18 C20 113(2) . . ?
C4 C18 C19 116.3(15) . . ?
C20 C18 C19 111(2) . . ?
C4 C18 H18 105.0 . . ?
C20 C18 H18 105.0 . . ?
C19 C18 H18 105.0 . . ?
C18 C19 H19A 109.5 . . ?
C18 C19 H19B 109.5 . . ?
H19A C19 H19B 109.5 . . ?
C18 C19 H19C 109.5 . . ?
H19A C19 H19C 109.5 . . ?
H19B C19 H19C 109.5 . . ?
C18 C20 H20A 109.5 . . ?
C18 C20 H20B 109.5 . . ?
H20A C20 H20B 109.5 . . ?
C18 C20 H20C 109.5 . . ?
H20A C20 H20C 109.5 . . ?
H20B C20 H20C 109.5 . . ?
C25 C24 H24A 109.5 . . ?
C25 C24 H24B 109.5 . . ?
H24A C24 H24B 109.5 . . ?
C25 C24 H24C 109.5 . . ?
H24A C24 H24C 109.5 . . ?
H24B C24 H24C 109.5 . . ?
C26 C25 N1 111(2) . . ?
C26 C25 C24 118.1(15) . . ?
N1 C25 C24 106.5(17) . . ?
C26 C25 H25 107.0 . . ?
N1 C25 H25 107.0 . . ?
C24 C25 H25 107.0 . . ?
C31 C26 C27 119.8(16) . . ?
C31 C26 C25 120.3(16) . . ?
C27 C26 C25 119.6(16) . . ?
C28 C27 C26 118.0(16) . . ?
C28 C27 H27 121.0 . . ?
C26 C27 H27 121.0 . . ?
C29 C28 C27 121.6(17) . . ?
C29 C28 H28 119.2 . . ?
C27 C28 H28 119.2 . . ?
C30 C29 C28 119.4(19) . . ?
C30 C29 H29 120.3 . . ?
C28 C29 H29 120.3 . . ?
C29 C30 C31 122.4(19) . . ?
C29 C30 H30 118.8 . . ?
C31 C30 H30 118.8 . . ?
C26 C31 C30 118.3(17) . . ?
C26 C31 H31 120.9 . . ?
C30 C31 H31 120.9 . . ?
O1 C7 C8 119.5(18) . . ?
O1 C7 C1 121.7(16) . . ?
C8 C7 C1 118.4(15) . . ?
C22 C21 C6 111.6(15) . . ?
C22 C21 C23 110.2(16) . . ?
C6 C21 C23 112.8(18) . . ?
C22 C21 H21 107.3 . . ?
C6 C21 H21 107.3 . . ?
C23 C21 H21 107.3 . . ?
C21 C22 H22A 109.5 . . ?
C21 C22 H22B 109.5 . . ?
H22A C22 H22B 109.5 . . ?
C21 C22 H22C 109.5 . . ?
H22A C22 H22C 109.5 . . ?
H22B C22 H22C 109.5 . . ?
C21 C23 H23A 109.5 . . ?
C21 C23 H23B 109.5 . . ?
H23A C23 H23B 109.5 . . ?
C21 C23 H23C 109.5 . . ?
H23A C23 H23C 109.5 . . ?
H23B C23 H23C 109.5 . . ?
O1D C7D C22D 115(4) . . ?
O1D C7D C8 109(3) . . ?
C22D C7D C8 112(3) . . ?
O1D C7D C1 108(3) . . ?
C22D C7D C1 99(3) . . ?
C8 C7D C1 113(2) . . ?
C23D C21D C22D 121(5) . . ?
C23D C21D C6 116(4) . . ?
C22D C21D C6 101(3) . . ?
C23D C21D H21D 106.0 . . ?
C22D C21D H21D 106.0 . . ?
C6 C21D H21D 106.0 . . ?
C7D C22D C21D 109(3) . . ?
C7D C22D H22D 109.8 . . ?
C21D C22D H22D 109.8 . . ?
C7D C22D H22E 109.8 . . ?
C21D C22D H22E 109.8 . . ?
H22D C22D H22E 108.3 . . ?
C21D C23D H23E 109.5 . . ?
C21D C23D H23D 109.5 . . ?
H23E C23D H23D 109.5 . . ?
C21D C23D H23F 109.5 . . ?
H23E C23D H23F 109.5 . . ?
H23D C23D H23F 109.5 . . ?

loop_
_geom_bond_atom_site_label_1
_geom_bond_atom_site_label_2
_geom_bond_distance
_geom_bond_site_symmetry_2
_geom_bond_publ_flag
O2 C14 1.22(2) . ?
O3 C14 1.267(18) . ?
N1 C25 1.52(3) . ?
N1 H1A 0.8900 . ?
N1 H1B 0.8900 . ?
N1 H1C 0.8900 . ?
C1 C2 1.37(2) . ?
C1 C6 1.425(19) . ?
C1 C7 1.53(2) . ?
C1 C7D 1.57(2) . ?
C2 C3 1.39(3) . ?
C2 C15 1.534(19) . ?
C3 C4 1.40(2) . ?
C3 H3 0.9300 . ?
C4 C18 1.43(3) . ?
C4 C5 1.44(3) . ?
C5 C6 1.34(3) . ?
C5 H5 0.9300 . ?
C6 C21 1.521(19) . ?
C6 C21D 1.53(3) . ?
C8 C9 1.37(2) . ?
C8 C13 1.41(2) . ?
C8 C7 1.486(19) . ?
C8 C7D 1.54(2) . ?
C9 C10 1.37(2) . ?
C9 H9 0.9300 . ?
C10 C11 1.397(18) . ?
C10 H10 0.9300 . ?
C11 C12 1.38(3) . ?
C11 C14 1.55(3) . ?
C12 C13 1.38(2) . ?
C12 H12 0.9300 . ?
C13 H13 0.9300 . ?
C15 C16 1.50(2) . ?
C15 C17 1.505(18) . ?
C15 H15 0.9800 . ?
C16 H16A 0.9600 . ?
C16 H16B 0.9600 . ?
C16 H16C 0.9600 . ?
C17 H17A 0.9600 . ?
C17 H17B 0.9600 . ?
C17 H17C 0.9600 . ?
C18 C20 1.53(2) . ?
C18 C19 1.56(3) . ?
C18 H18 0.9800 . ?
C19 H19A 0.9600 . ?
C19 H19B 0.9600 . ?
C19 H19C 0.9600 . ?
C20 H20A 0.9600 . ?
C20 H20B 0.9600 . ?
C20 H20C 0.9600 . ?
C24 C25 1.54(2) . ?
C24 H24A 0.9600 . ?
C24 H24B 0.9600 . ?
C24 H24C 0.9600 . ?
C25 C26 1.51(2) . ?
C25 H25 0.9800 . ?
C26 C31 1.37(2) . ?
C26 C27 1.40(2) . ?
C27 C28 1.387(19) . ?
C27 H27 0.9300 . ?
C28 C29 1.35(2) . ?
C28 H28 0.9300 . ?
C29 C30 1.33(2) . ?
C29 H29 0.9300 . ?
C30 C31 1.39(2) . ?
C30 H30 0.9300 . ?
C31 H31 0.9300 . ?
O1 C7 1.227(17) . ?
C21 C22 1.510(18) . ?
C21 C23 1.527(19) . ?
C21 H21 0.9800 . ?
C22 H22A 0.9600 . ?
C22 H22B 0.9600 . ?
C22 H22C 0.9600 . ?
C23 H23A 0.9600 . ?
C23 H23B 0.9600 . ?
C23 H23C 0.9600 . ?
O1D C7D 1.45(3) . ?
C7D C22D 1.53(3) . ?
C21D C23D 1.49(3) . ?
C21D C22D 1.53(3) . ?
C21D H21D 0.9800 . ?
C22D H22D 0.9700 . ?
C22D H22E 0.9700 . ?
C23D H23E 0.9600 . ?
C23D H23D 0.9600 . ?
C23D H23F 0.9600 . ?

_cod_database_fobs_code 2108822
